data_8102693
loop_
_publ_author_name
'Kwang Ha'

_publ_section_title
;
 Crystal structure of
 [(2,3,5,6-h)-bicyclo[2.2.1]hepta-2,5-diene]diiodoplatinum(II),
 PtI2(C7H8)
;
_journal_issue 2
_journal_name_full 'Zeitschrift f\"ur Kristallographie - New Crystal Structures'
_journal_page_first 319
_journal_volume 225
_journal_year 2010
_chemical_formula_moiety 'C7 H8 I2 Pt'
_chemical_formula_sum 'C7 H8 I2 Pt'
_chemical_formula_weight 541.02
_chemical_name_systematic
; 
[(2,3,5,6-\h)-Bicyclo[2.2.1]hepta-2,5-diene]diiodoplatinum(II)
;
_space_group_IT_number 62
_symmetry_cell_setting orthorhombic
_symmetry_space_group_name_Hall '-P 2ac 2n'
_symmetry_space_group_name_H-M 'P n m a'
_atom_sites_solution_hydrogens geom
_atom_sites_solution_primary direct
_atom_sites_solution_secondary difmap
_audit_creation_method SHELXL-97
_cell_angle_alpha 90.00
_cell_angle_beta 90.00
_cell_angle_gamma 90.00
_cell_formula_units_Z 4
_cell_length_a 12.9207(9)
_cell_length_b 8.0332(6)
_cell_length_c 9.2410(6)
_cell_measurement_reflns_used 3101
_cell_measurement_temperature 200(2)
_cell_measurement_theta_max 28.29
_cell_measurement_theta_min 2.54
_cell_volume 959.17(12)
_computing_cell_refinement 'SAINT (Bruker, 2000)'
_computing_data_collection 'SMART (Bruker, 2000)'
_computing_data_reduction 'SAINT (Bruker, 2000)'
_computing_molecular_graphics 'ORTEP-III (Farrugia, 1997)'
_computing_publication_material SHELXL97
_computing_structure_refinement 'SHELXL-97 (Sheldrick, 1997)'
_computing_structure_solution 'SHELXS-97 (Sheldrick, 1997)'
_diffrn_ambient_temperature 200(2)
_diffrn_measured_fraction_theta_full 0.980
_diffrn_measured_fraction_theta_max 0.980
_diffrn_measurement_device_type 'Bruker SMART 1000 CCD'
_diffrn_measurement_method '\f and \w scans'
_diffrn_radiation_monochromator graphite
_diffrn_radiation_source 'fine-focus sealed tube'
_diffrn_radiation_type MoK\a
_diffrn_radiation_wavelength 0.71073
_diffrn_reflns_av_R_equivalents 0.0406
_diffrn_reflns_av_sigmaI/netI 0.0330
_diffrn_reflns_limit_h_max 9
_diffrn_reflns_limit_h_min -17
_diffrn_reflns_limit_k_max 9
_diffrn_reflns_limit_k_min -10
_diffrn_reflns_limit_l_max 11
_diffrn_reflns_limit_l_min -12
_diffrn_reflns_number 6547
_diffrn_reflns_theta_full 28.29
_diffrn_reflns_theta_max 28.29
_diffrn_reflns_theta_min 2.71
_diffrn_standards_decay_% 0
_diffrn_standards_interval_count 0
_diffrn_standards_interval_time 0
_diffrn_standards_number 0
_exptl_absorpt_coefficient_mu 20.996
_exptl_absorpt_correction_T_max 1.000000
_exptl_absorpt_correction_T_min 0.498328
_exptl_absorpt_correction_type multi-scan
_exptl_absorpt_process_details SADABS
_exptl_crystal_colour yellow
_exptl_crystal_density_diffrn 3.747
_exptl_crystal_density_method 'not measured'
_exptl_crystal_description needle
_exptl_crystal_F_000 936
_exptl_crystal_size_max 0.15
_exptl_crystal_size_mid 0.11
_exptl_crystal_size_min 0.08
_refine_diff_density_max 3.737
_refine_diff_density_min -2.305
_refine_diff_density_rms 0.391
_refine_ls_extinction_coef 0.00074(11)
_refine_ls_extinction_expression Fc^*^=kFc[1+0.001xFc^2^\l^3^/sin(2\q)]^-1/4^
_refine_ls_extinction_method SHELXL
_refine_ls_goodness_of_fit_ref 1.123
_refine_ls_hydrogen_treatment constr
_refine_ls_matrix_type full
_refine_ls_number_parameters 53
_refine_ls_number_reflns 1252
_refine_ls_number_restraints 0
_refine_ls_restrained_S_all 1.123
_refine_ls_R_factor_all 0.0417
_refine_ls_R_factor_gt 0.0271
_refine_ls_shift/su_max 0.000
_refine_ls_shift/su_mean 0.000
_refine_ls_structure_factor_coef Fsqd
_refine_ls_weighting_details 'calc w=1/[\s^2^(Fo^2^)+(0.0322P)^2^+3.1078P] where P=(Fo^2^+2Fc^2^)/3'
_refine_ls_weighting_scheme calc
_refine_ls_wR_factor_gt 0.0608
_refine_ls_wR_factor_ref 0.0778
_reflns_number_gt 1033
_reflns_number_total 1252
_reflns_threshold_expression >2sigma(I)
_cod_data_source_file 1267-2961.cff
_cod_data_source_block pti2(nbd)
_cod_depositor_comments
;
The following automatic conversions were performed:
'_symmetry_cell_setting' value 'Orthorhombic' changed to 'orthorhombic'
according to '/home/saulius/struct/CIF-dictionaries/cif_core.dic'
dictionary named 'cif_core.dic' version 2.4.1 from
2010-06-29.

'_exptl_absorpt_correction_type' value 'Multi-scan' changed
to 'multi-scan' according to
'/home/saulius/struct/CIF-dictionaries/cif_core.dic' dictionary named
'cif_core.dic' version 2.4.1 from 2010-06-29.

Automatic conversion script
Id: cif_fix_enum 1555 2011-01-17 13:19:09Z saulius 
;
_cod_original_sg_symbol_H-M Pnma
_cod_database_code 8102693

loop_
_symmetry_equiv_pos_as_xyz
'x, y, z'
'-x+1/2, -y, z+1/2'
'-x, y+1/2, -z'
'x+1/2, -y+1/2, -z+1/2'
'-x, -y, -z'
'x-1/2, y, -z-1/2'
'x, -y-1/2, z'
'-x-1/2, y-1/2, z-1/2'

loop_
_atom_site_label
_atom_site_type_symbol
_atom_site_fract_x
_atom_site_fract_y
_atom_site_fract_z
_atom_site_U_iso_or_equiv
_atom_site_adp_type
_atom_site_occupancy
_atom_site_symmetry_multiplicity
_atom_site_calc_flag
_atom_site_refinement_flags
_atom_site_disorder_assembly
_atom_site_disorder_group
Pt1 Pt 0.06683(3) 0.2500 0.09302(4) 0.01996(15) Uani 1 2 d S . .
I1 I 0.20559(6) 0.2500 -0.11045(7) 0.0309(2) Uani 1 2 d S . .
I2 I -0.08842(6) 0.2500 -0.08584(8) 0.0335(2) Uani 1 2 d S . .
C1 C 0.1671(6) 0.1630(9) 0.2654(7) 0.0261(16) Uani 1 1 d . . .
H1 H 0.2116 0.0921 0.2117 0.031 Uiso 1 1 calc R . .
C2 C -0.0159(6) 0.1636(9) 0.2839(7) 0.0291(16) Uani 1 1 d . . .
H2 H -0.0657 0.0928 0.2399 0.035 Uiso 1 1 calc R . .
C3 C 0.0809(6) 0.1093(10) 0.3693(8) 0.0289(17) Uani 1 1 d . . .
H3 H 0.0828 -0.0077 0.4063 0.035 Uiso 1 1 calc R . .
C4 C 0.0868(9) 0.2500 0.4814(11) 0.034(3) Uani 1 2 d S . .
H4A H 0.1527 0.2500 0.5361 0.041 Uiso 1 2 calc SR . .
H4B H 0.0273 0.2500 0.5490 0.041 Uiso 1 2 calc SR . .

loop_
_atom_site_aniso_label
_atom_site_aniso_U_11
_atom_site_aniso_U_22
_atom_site_aniso_U_33
_atom_site_aniso_U_23
_atom_site_aniso_U_13
_atom_site_aniso_U_12
Pt1 0.0174(2) 0.0233(2) 0.0193(2) 0.000 0.00053(15) 0.000
I1 0.0334(4) 0.0313(4) 0.0279(4) 0.000 0.0130(3) 0.000
I2 0.0312(4) 0.0371(4) 0.0323(4) 0.000 -0.0122(3) 0.000
C1 0.024(4) 0.031(4) 0.024(3) 0.005(3) -0.015(3) 0.005(3)
C2 0.026(4) 0.036(4) 0.025(3) 0.002(3) 0.014(3) -0.010(3)
C3 0.037(5) 0.025(4) 0.025(3) 0.008(3) 0.003(3) 0.003(3)
C4 0.030(6) 0.059(8) 0.014(5) 0.000 -0.001(4) 0.000

loop_
_atom_type_symbol
_atom_type_description
_atom_type_scat_dispersion_real
_atom_type_scat_dispersion_imag
_atom_type_scat_source
C C 0.0033 0.0016 'International Tables Vol C Tables 4.2.6.8 and 6.1.1.4'
H H 0.0000 0.0000 'International Tables Vol C Tables 4.2.6.8 and 6.1.1.4'
I I -0.4742 1.8119 'International Tables Vol C Tables 4.2.6.8 and 6.1.1.4'
Pt Pt -1.7033 8.3905 'International Tables Vol C Tables 4.2.6.8 and 6.1.1.4'

loop_
_geom_angle_atom_site_label_1
_geom_angle_atom_site_label_2
_geom_angle_atom_site_label_3
_geom_angle
_geom_angle_site_symmetry_1
_geom_angle_site_symmetry_3
_geom_angle_publ_flag
C1 Pt1 C1 37.6(4) 7_565 . ?
C1 Pt1 C2 66.1(3) 7_565 7_565 ?
C1 Pt1 C2 78.5(3) . 7_565 ?
C1 Pt1 C2 78.5(3) 7_565 . ?
C1 Pt1 C2 66.1(3) . . ?
C2 Pt1 C2 37.2(4) 7_565 . ?
C1 Pt1 I1 96.9(2) 7_565 . ?
C1 Pt1 I1 96.9(2) . . ?
C2 Pt1 I1 157.8(2) 7_565 . ?
C2 Pt1 I1 157.8(2) . . ?
C1 Pt1 I2 158.12(19) 7_565 . ?
C1 Pt1 I2 158.12(19) . . ?
C2 Pt1 I2 97.8(2) 7_565 . ?
C2 Pt1 I2 97.8(2) . . ?
I1 Pt1 I2 94.15(3) . . ?
C1 C1 C3 106.3(4) 7_565 . ?
C1 C1 Pt1 71.20(19) 7_565 . ?
C3 C1 Pt1 96.7(4) . . ?
C1 C1 H1 126.8 7_565 . ?
C3 C1 H1 126.8 . . ?
Pt1 C1 H1 99.9 . . ?
C2 C2 C3 106.4(4) 7_565 . ?
C2 C2 Pt1 71.40(19) 7_565 . ?
C3 C2 Pt1 96.2(4) . . ?
C2 C2 H2 126.8 7_565 . ?
C3 C2 H2 126.8 . . ?
Pt1 C2 H2 100.2 . . ?
C1 C3 C4 100.3(7) . . ?
C1 C3 C2 100.9(5) . . ?
C4 C3 C2 100.2(6) . . ?
C1 C3 H3 117.4 . . ?
C4 C3 H3 117.4 . . ?
C2 C3 H3 117.4 . . ?
C3 C4 C3 94.8(8) . 7_565 ?
C3 C4 H4A 112.8 . . ?
C3 C4 H4A 112.8 7_565 . ?
C3 C4 H4B 112.8 . . ?
C3 C4 H4B 112.8 7_565 . ?
H4A C4 H4B 110.2 . . ?

loop_
_geom_bond_atom_site_label_1
_geom_bond_atom_site_label_2
_geom_bond_distance
_geom_bond_site_symmetry_2
_geom_bond_publ_flag
Pt1 C1 2.169(6) 7_565 ?
Pt1 C1 2.169(6) . ?
Pt1 C2 2.176(6) 7_565 ?
Pt1 C2 2.176(6) . ?
Pt1 I1 2.5981(7) . ?
Pt1 I2 2.5992(8) . ?
C1 C1 1.398(14) 7_565 ?
C1 C3 1.532(10) . ?
C1 H1 0.9500 . ?
C2 C2 1.388(14) 7_565 ?
C2 C3 1.542(10) . ?
C2 H2 0.9500 . ?
C3 C4 1.535(10) . ?
C3 H3 1.0000 . ?
C4 C3 1.535(10) 7_565 ?
C4 H4A 0.9900 . ?
C4 H4B 0.9900 . ?

loop_
_geom_torsion_atom_site_label_1
_geom_torsion_atom_site_label_2
_geom_torsion_atom_site_label_3
_geom_torsion_atom_site_label_4
_geom_torsion
_geom_torsion_site_symmetry_1
_geom_torsion_site_symmetry_2
_geom_torsion_site_symmetry_3
_geom_torsion_site_symmetry_4
_geom_torsion_publ_flag
C2 Pt1 C1 C1 -65.6(2) 7_565 . . 7_565 ?
C2 Pt1 C1 C1 -102.6(2) . . . 7_565 ?
I1 Pt1 C1 C1 92.35(7) . . . 7_565 ?
I2 Pt1 C1 C1 -148.0(5) . . . 7_565 ?
C1 Pt1 C1 C3 105.0(4) 7_565 . . . ?
C2 Pt1 C1 C3 39.4(4) 7_565 . . . ?
C2 Pt1 C1 C3 2.5(4) . . . . ?
I1 Pt1 C1 C3 -162.6(4) . . . . ?
I2 Pt1 C1 C3 -42.9(8) . . . . ?
C1 Pt1 C2 C2 65.5(2) 7_565 . . 7_565 ?
C1 Pt1 C2 C2 102.9(2) . . . 7_565 ?
I1 Pt1 C2 C2 145.4(5) . . . 7_565 ?
I2 Pt1 C2 C2 -92.66(8) . . . 7_565 ?
C1 Pt1 C2 C3 -39.9(4) 7_565 . . . ?
C1 Pt1 C2 C3 -2.4(4) . . . . ?
C2 Pt1 C2 C3 -105.3(4) 7_565 . . . ?
I1 Pt1 C2 C3 40.0(8) . . . . ?
I2 Pt1 C2 C3 162.0(4) . . . . ?
C1 C1 C3 C4 -33.5(5) 7_565 . . . ?
Pt1 C1 C3 C4 -105.9(5) . . . . ?
C1 C1 C3 C2 69.1(5) 7_565 . . . ?
Pt1 C1 C3 C2 -3.2(6) . . . . ?
C2 C2 C3 C1 -69.2(5) 7_565 . . . ?
Pt1 C2 C3 C1 3.2(5) . . . . ?
C2 C2 C3 C4 33.6(5) 7_565 . . . ?
Pt1 C2 C3 C4 105.9(5) . . . . ?
C1 C3 C4 C3 51.6(8) . . . 7_565 ?
C2 C3 C4 C3 -51.6(8) . . . 7_565 ?
